data_7037801
loop_
_publ_author_name
'Nomiya, K.'
'Takahashi, M.'
'Ohsawa, K.'
'Widegren, J.A.'

_publ_section_title
;
 Synthesis and characterization of tri-titanium(IV)-1,2,3- substituted
 alpha-Keggin polyoxotungstates with hetero- atoms P and Si. Crystal
 structure of the dimeric, Ti-O-Ti bridged anhydride form K10 h2
 (alpha,alpha-P2 W18 Ti6 O77) * 17(H2 O) and confirmation of dimeric forms
 in aqueous solution by ultracentrifugation molecular weight measurements
;
_journal_name_full 'Journal of the Chemical Society. Dalton Transactions'
_journal_page_first 2872
_journal_page_last 2878
_journal_volume 2001
_journal_year 2001
_chemical_formula_sum 'H36 K10 O94 P2 Ti6 W18'
_chemical_name_systematic 'K10 H2 (P2 W18 Ti6 O77) (H2 O)17'
_space_group_IT_number 2
_symmetry_space_group_name_Hall '-P 1'
_symmetry_space_group_name_H-M 'P -1'
_cell_angle_alpha 99.5
_cell_angle_beta 105.71
_cell_angle_gamma 105.54
_cell_formula_units_Z 2
_cell_length_a 18.586
_cell_length_b 20.544
_cell_length_c 12.877
_cell_volume 4407.968
_citation_journal_id_ASTM JCSDAA
_cod_data_source_file Nomiya_JCSDAA_2001_371.cif
_cod_data_source_block H36K10O94P2Ti6W18
_cod_original_cell_volume 4407.969
_cod_database_code 7037801

loop_
_symmetry_equiv_pos_as_xyz
x,y,z
-x,-y,-z

loop_
_atom_site_label
_atom_site_type_symbol
_atom_site_fract_x
_atom_site_fract_y
_atom_site_fract_z
_atom_site_occupancy
_atom_site_U_iso_or_equiv
W5 W+6 0.27293 0.18577 0.83524 1 0.0
O87 O-2 0.594 0.44 0.033 1 0.0
O76 O-2 0.9205 0.0558 0.303 1 0.0
W10 W+6 0.91685 0.29698 0.89193 1 0.0
O69 O-2 0.973 0.3187 0.811 1 0.0
O75 O-2 0.0816 0.1768 0.042 1 0.0
O45 O-2 0.718 0.0998 0.743 1 0.0
O10 O-2 0.4816 0.4306 0.578 1 0.0
W18 W+6 0.98829 0.29057 0.29708 1 0.0
Ti1 Ti+4 0.5748 0.3302 0.7438 1 0.0
O20 O-2 0.2862 0.3632 0.773 1 0.0
O62 O-2 0.0443 0.2585 0.203 1 0.0
K4 K+1 0.0291 0.0624 0.8153 1 0.0
W15 W+6 0.9062 0.39804 0.12099 1 0.0
O53 O-2 0.6914 0.0723 0.096 1 0.0
O51 O-2 0.8625 0.2011 0.823 1 0.0
O8 O-2 0.3699 0.1949 0.931 1 0.0
P2 P+5 0.816 0.2131 0.0583 1 0.0
O58 O-2 0.825 0.0557 0.091 1 0.0
O30 O-2 0.3741 0.1132 0.285 1 0.0
O66 O-2 0.7709 0.1478 0.961 1 0.0
O59 O-2 0.8158 0.1325 0.269 1 0.0
W1 W+6 0.4739 0.44475 0.72803 1 0.0
O88 O-2 0.55 0.233 0.3 1 0.0
O29 O-2 0.5035 0.3673 0.384 1 0.0
O46 O-2 0.64 0.0423 0.873 1 0.0
O71 O-2 0.685 -0.0567 0.972 1 0.0
O4 O-2 0.5704 0.3473 0.595 1 0.0
O18 O-2 0.2015 0.1211 0.528 1 0.0
W11 W+6 0.81875 0.10296 0.81457 1 0.0
Ti2 Ti+4 0.4801 0.1478 0.6738 1 0.0
O5 O-2 0.3776 0.0671 0.635 1 0.0
O19 O-2 0.1993 0.1996 0.709 1 0.0
O48 O-2 0.6951 0.305 0.211 1 0.0
O67 O-2 0.7627 0.2216 0.129 1 0.0
O84 O-2 0.27 0.48 0.13 1 0.0
O39 O-2 0.5554 0.1038 0.708 1 0.0
O36 O-2 0.0628 0.1477 0.521 1 0.0
O38 O-2 0.6832 0.3546 0.807 1 0.0
O14 O-2 0.2872 0.2798 0.907 1 0.0
O94 O-2 0.123 0.073 0.252 1 0.0
W9 W+6 0.15993 0.19449 0.55415 1 0.0
O12 O-2 0.2958 0.0759 0.439 1 0.0
O15 O-2 0.4397 0.4186 0.845 1 0.0
O28 O-2 0.2948 0.2707 0.589 1 0.0
K10 K+1 0.03 0.327 0.621 0.5 0.0
W7 W+6 0.2538 0.3717 0.6269 1 0.0
Ti6 Ti+4 0.6388 0.2339 0.0636 1 0.0
O49 O-2 0.8224 0.4012 0.008 1 0.0
O40 O-2 0.5423 0.2463 0.041 1 0.0
W17 W+6 0.89981 0.11374 0.22787 1 0.0
O85 O-2 0.368 0.473 0.425 1 0.0
O1 O-2 0.5447 0.236 0.684 1 0.0
K9 K+1 -0.0842 0.1165 0.5343 1 0.0
O52 O-2 0.7795 0.0246 0.872 1 0.0
O33 O-2 0.3596 0.425 0.008 1 0.0
O70 O-2 0.8474 0.0658 0.709 1 0.0
O92 O-2 0.726 0.439 0.65 1 0.0
O44 O-2 0.8299 0.322 0.831 1 0.0
O42 O-2 0.6194 0.1625 0.945 1 0.0
O90 O-2 0.516 0.041 0.396 1 0.0
O7 O-2 0.4458 0.3335 0.986 1 0.0
O79 O-2 0.138 0.314 0.827 1 0.0
O27 O-2 0.3722 0.2638 0.777 1 0.0
O31 O-2 0.2215 -0.0098 0.55 1 0.0
K3 K+1 0.7711 -0.1361 0.877 1 0.0
Ti3 Ti+4 0.4714 0.2498 0.9143 1 0.0
O65 O-2 0.8376 0.2766 0.012 1 0.0
W8 W+6 0.25641 0.26933 0.39021 1 0.0
W6 W+6 0.36847 0.36233 0.90739 1 0.0
O61 O-2 0.973 0.3546 0.209 1 0.0
O63 O-2 0.9775 0.1246 0.153 1 0.0
O21 O-2 0.3586 0.422 0.647 1 0.0
O26 O-2 0.3743 0.1886 0.603 1 0.0
O68 O-2 0.8911 0.2047 0.13 1 0.0
O6 O-2 0.4526 0.1245 0.507 1 0.0
O43 O-2 0.6897 0.3017 0.999 1 0.0
O80 O-2 0.019 0.183 0.759 1 0.0
Ti5 Ti+4 0.6482 0.1293 0.8229 1 0.0
O3 O-2 0.5418 0.3168 0.869 1 0.0
O17 O-2 0.2927 0.1916 0.376 1 0.0
O50 O-2 0.9581 0.3814 0.013 1 0.0
K7 K+1 0.566 0.3637 0.2106 1 0.0
O89 O-2 0.683 0.436 0.412 1 0.0
O41 O-2 0.6966 0.221 0.816 1 0.0
O16 O-2 0.3629 0.3275 0.431 1 0.0
O32 O-2 0.2091 0.1413 0.892 1 0.0
O64 O-2 0.9671 0.2017 0.33 1 0.0
Ti4 Ti+4 0.7425 0.3155 0.895 1 0.0
O57 O-2 0.9178 0.1265 0.942 1 0.0
O77 O-2 0.0624 0.3446 0.417 1 0.0
O81 O-2 0.044 -0.004 0.416 1 0.0
K8 K+1 0.35 0.3688 0.2068 1 0.0
O91 O-2 0.622 0.211 0.516 1 0.0
O55 O-2 0.8409 0.3743 0.21 1 0.0
O47 O-2 0.6272 0.1661 0.158 1 0.0
O25 O-2 0.4429 0.3185 0.6537 1 0.0
O86 O-2 0.379 0.242 0.162 1 0.0
K6 K+1 0.6187 -0.0563 0.1485 1 0.0
O13 O-2 0.2792 0.1163 0.726 1 0.0
O54 O-2 0.7572 0.227 0.334 1 0.0
O34 O-2 0.5024 0.5352 0.769 1 0.0
O82 O-2 0.188 0.439 0.355 1 0.0
O74 O-2 0.9545 0.4863 0.182 1 0.0
W3 W+6 0.37516 0.14879 0.41545 1 0.0
O9 O-2 0.5655 0.4275 0.78 1 0.0
W4 W+6 0.28041 0.0754 0.57986 1 0.0
O60 O-2 0.8957 0.2964 0.328 1 0.0
W12 W+6 0.7209 0.02897 0.97459 1 0.0
O37 O-2 0.2125 0.4377 0.637 1 0.0
W2 W+6 0.47637 0.34184 0.49246 1 0.0
O83 O-2 0.195 0.308 0.045 1 0.0
W13 W+6 0.71004 0.1391 0.22846 1 0.0
O22 O-2 0.2368 0.3456 0.471 1 0.0
O2 O-2 0.4692 0.1779 0.812 1 0.0
O73 O-2 0.8132 0.3768 0.418 1 0.0
K5 K+1 0.1183 0.3851 0.1338 1 0.0
O78 O-2 0.084 0.026 0.007 1 0.0
W16 W+6 0.99978 0.1891 0.06655 1 0.0
O24 O-2 0.1638 0.2899 0.593 1 0.0
O93 O-2 0.88 0.233 0.533 1 0.0
W14 W+6 0.79679 0.31589 0.29593 1 0.0
O23 O-2 0.1655 0.2114 0.414 1 0.0
O56 O-2 0.9846 0.2603 0.995 1 0.0
P1 P+5 0.3706 0.2604 0.6559 1 0.0
O35 O-2 0.2189 0.2716 0.254 1 0.0
O11 O-2 0.4458 0.2433 0.447 1 0.0
K1 K+1 0.3317 -0.075 0.4859 1 0.0
O72 O-2 0.6692 0.0879 0.303 1 0.0
K2 K+1 0.5119 -0.084 0.8045 1 0.0
